data_1549245
loop_
_publ_author_name
'Parvin, Nasrina'
'Pal, Shiv'
'Echeverr\'ia, Jorge'
'Alvarez, Santiago'
'Khan, Shabana'

_publ_section_title
;
 Taming a monomeric
 [Cu(\h<sup>6</sup>-C<sub>6</sub>H<sub>6</sub>)]<sup>+</sup> complex with
 silylene.
;
_journal_issue 18
_journal_name_full 'Chemical science'
_journal_page_first 4333
_journal_page_last 4337
_journal_paper_doi 10.1039/c8sc00459e
_journal_volume 9
_journal_year 2018
_chemical_formula_moiety 'C33 H42 Cu F6 N2 Sb'
_chemical_formula_sum 'C33 H42 Cu F6 N2 Sb'
_chemical_formula_weight 766.00
_space_group_crystal_system monoclinic
_space_group_IT_number 14
_space_group_name_Hall '-P 2ybc'
_space_group_name_H-M_alt 'P 1 21/c 1'
_symmetry_space_group_name_Hall '-P 2ybc'
_symmetry_space_group_name_H-M 'P 1 21/c 1'
_atom_sites_solution_hydrogens geom
_audit_creation_method SHELXL-2014/7
_audit_update_record
;
2017-05-04 deposited with the CCDC.
2018-04-13 downloaded from the CCDC.
;
_cell_angle_alpha 90
_cell_angle_beta 102.245(3)
_cell_angle_gamma 90
_cell_formula_units_Z 4
_cell_length_a 13.3555(16)
_cell_length_b 13.9173(16)
_cell_length_c 18.181(2)
_cell_measurement_reflns_used 9803
_cell_measurement_temperature 100(2)
_cell_measurement_theta_max 23.61
_cell_measurement_theta_min 2.29
_cell_volume 3302.5(7)
_computing_cell_refinement 'Bruker SAINT'
_computing_data_collection 'Bruker APEX2'
_computing_data_reduction 'Bruker SAINT'
_computing_molecular_graphics 'Bruker SHELXTL'
_computing_publication_material 'Bruker SHELXTL'
_computing_structure_refinement 'SHELXL-2014 (Sheldrick 2014)'
_computing_structure_solution 'SHELXS-97 (Sheldrick 2008)'
_diffrn_ambient_temperature 100(2)
_diffrn_measured_fraction_theta_full 0.999
_diffrn_measured_fraction_theta_max 0.999
_diffrn_measurement_device_type 'Bruker APEX-II CCD'
_diffrn_measurement_method '\f and \w scans'
_diffrn_radiation_type MoK\a
_diffrn_radiation_wavelength 0.71073
_diffrn_reflns_av_R_equivalents 0.1502
_diffrn_reflns_av_unetI/netI 0.0660
_diffrn_reflns_Laue_measured_fraction_full 0.999
_diffrn_reflns_Laue_measured_fraction_max 0.999
_diffrn_reflns_limit_h_max 16
_diffrn_reflns_limit_h_min -16
_diffrn_reflns_limit_k_max 16
_diffrn_reflns_limit_k_min -16
_diffrn_reflns_limit_l_max 21
_diffrn_reflns_limit_l_min -21
_diffrn_reflns_number 104497
_diffrn_reflns_point_group_measured_fraction_full 0.999
_diffrn_reflns_point_group_measured_fraction_max 0.999
_diffrn_reflns_theta_full 25.242
_diffrn_reflns_theta_max 25.250
_diffrn_reflns_theta_min 2.265
_exptl_absorpt_coefficient_mu 1.521
_exptl_absorpt_correction_type multi-scan
_exptl_crystal_colour colorless
_exptl_crystal_density_diffrn 1.541
_exptl_crystal_description block
_exptl_crystal_F_000 1552
_exptl_crystal_size_max 0.1
_exptl_crystal_size_mid 0.1
_exptl_crystal_size_min 0.1
_exptl_transmission_factor_max 0.7457
_exptl_transmission_factor_min 0.6176
_refine_diff_density_max 1.001
_refine_diff_density_min -0.937
_refine_diff_density_rms 0.108
_refine_ls_extinction_method none
_refine_ls_goodness_of_fit_ref 1.027
_refine_ls_hydrogen_treatment constr
_refine_ls_matrix_type full
_refine_ls_number_parameters 396
_refine_ls_number_reflns 5981
_refine_ls_number_restraints 0
_refine_ls_restrained_S_all 1.027
_refine_ls_R_factor_all 0.0958
_refine_ls_R_factor_gt 0.0516
_refine_ls_shift/su_max 0.001
_refine_ls_shift/su_mean 0.000
_refine_ls_structure_factor_coef Fsqd
_refine_ls_weighting_details 'w=1/[\s^2^(Fo^2^)+(0.0367P)^2^+11.1748P] where P=(Fo^2^+2Fc^2^)/3'
_refine_ls_weighting_scheme calc
_refine_ls_wR_factor_gt 0.0932
_refine_ls_wR_factor_ref 0.1086
_reflns_Friedel_coverage 0.000
_reflns_number_gt 4129
_reflns_number_total 5981
_reflns_threshold_expression 'I > 2\s(I)'
_cod_data_source_file c8sc00459e2.cif
_cod_data_source_block q1_a
_cod_depositor_comments 'Adding full bibliography for 1549244--1549247.cif.'
_cod_original_cell_volume 3302.4(7)
_cod_database_code 1549245
_shelx_shelxl_version_number 2014/7
_shelx_space_group_comment
;
The symmetry employed for this shelxl refinement is uniquely defined
by the following loop, which should always be used as a source of
symmetry information in preference to the above space-group names.
They are only intended as comments.
;

loop_
_space_group_symop_operation_xyz
'x, y, z'
'-x, y+1/2, -z+1/2'
'-x, -y, -z'
'x, -y-1/2, z-1/2'

loop_
_atom_site_label
_atom_site_type_symbol
_atom_site_fract_x
_atom_site_fract_y
_atom_site_fract_z
_atom_site_U_iso_or_equiv
_atom_site_adp_type
_atom_site_occupancy
_atom_site_site_symmetry_order
_atom_site_calc_flag
_atom_site_refinement_flags_posn
_atom_site_refinement_flags_adp
Sb1 Sb 0.77109(3) 0.18012(3) 0.58667(2) 0.02944(13) Uani 1 1 d . .
Cu1 Cu 0.74915(6) 0.73349(5) 0.71926(4) 0.0383(2) Uani 1 1 d . .
N2 N 0.6727(3) 0.5423(3) 0.6692(2) 0.0188(9) Uani 1 1 d . .
F5 F 0.6913(3) 0.0751(3) 0.5490(2) 0.0687(12) Uani 1 1 d . .
N1 N 0.7569(3) 0.6051(3) 0.5940(2) 0.0178(9) Uani 1 1 d . .
F2 F 0.8494(3) 0.2851(3) 0.6270(3) 0.0748(13) Uani 1 1 d . .
F6 F 0.7603(4) 0.1392(4) 0.6820(2) 0.1020(18) Uani 1 1 d . .
C4 C 0.8091(4) 0.6769(4) 0.5589(3) 0.0198(11) Uani 1 1 d . .
C16 C 0.6252(4) 0.5282(3) 0.7330(3) 0.0185(11) Uani 1 1 d . .
C17 C 0.5270(4) 0.5653(3) 0.7292(3) 0.0232(12) Uani 1 1 d . .
C21 C 0.6803(4) 0.4794(3) 0.7955(3) 0.0193(11) Uani 1 1 d . .
C8 C 0.9636(4) 0.7463(4) 0.5392(3) 0.0286(13) Uani 1 1 d . .
H8 H 1.0344 0.7454 0.5441 0.034 Uiso 1 1 calc R U
F1 F 0.6572(3) 0.2525(3) 0.5800(4) 0.137(3) Uani 1 1 d . .
C5 C 0.7508(4) 0.7500(4) 0.5190(3) 0.0237(12) Uani 1 1 d . .
C19 C 0.5373(4) 0.5038(4) 0.8544(3) 0.0277(13) Uani 1 1 d . .
H19 H 0.5073 0.4954 0.8958 0.033 Uiso 1 1 calc R U
C1 C 0.7250(4) 0.6223(3) 0.6588(3) 0.0189(11) Uani 1 1 d . .
C18 C 0.4846(4) 0.5521(4) 0.7921(3) 0.0256(13) Uani 1 1 d . .
H18 H 0.4197 0.5764 0.7920 0.031 Uiso 1 1 calc R U
C9 C 0.9165(4) 0.6712(4) 0.5687(3) 0.0230(12) Uani 1 1 d . .
C22 C 0.7878(4) 0.4394(4) 0.7989(3) 0.0244(12) Uani 1 1 d . .
H22 H 0.8064 0.4532 0.7507 0.029 Uiso 1 1 calc R U
F3 F 0.7856(5) 0.2149(4) 0.4933(3) 0.117(2) Uani 1 1 d . .
C3 C 0.6720(4) 0.4765(4) 0.6124(3) 0.0242(12) Uani 1 1 d . .
H3 H 0.6411 0.4163 0.6079 0.029 Uiso 1 1 calc R U
C7 C 0.9083(4) 0.8220(4) 0.5027(3) 0.0300(13) Uani 1 1 d . .
H7 H 0.9422 0.8724 0.4849 0.036 Uiso 1 1 calc R U
C20 C 0.6336(4) 0.4678(4) 0.8563(3) 0.0263(13) Uani 1 1 d . .
H20 H 0.6680 0.4352 0.8989 0.032 Uiso 1 1 calc R U
F4 F 0.8888(4) 0.1077(4) 0.5981(4) 0.114(2) Uani 1 1 d . .
C10 C 0.9764(4) 0.5883(4) 0.6108(3) 0.0288(13) Uani 1 1 d . .
H10 H 0.9335 0.5306 0.6012 0.035 Uiso 1 1 calc R U
C2 C 0.7243(4) 0.5161(4) 0.5650(3) 0.0242(12) Uani 1 1 d . .
H2 H 0.7364 0.4889 0.5209 0.029 Uiso 1 1 calc R U
C13 C 0.6337(4) 0.7492(4) 0.5012(3) 0.0275(13) Uani 1 1 d . .
H13 H 0.6117 0.6953 0.5286 0.033 Uiso 1 1 calc R U
C6 C 0.8036(4) 0.8239(4) 0.4922(3) 0.0293(13) Uani 1 1 d . .
H6 H 0.7673 0.8753 0.4668 0.035 Uiso 1 1 calc R U
C30 C 0.8068(4) 0.8177(4) 0.8231(3) 0.0325(13) Uani 1 1 d . .
H30 H 0.7858 0.7913 0.8643 0.039 Uiso 1 1 calc R U
C25 C 0.4692(4) 0.6219(4) 0.6623(3) 0.0288(13) Uani 1 1 d . .
H25 H 0.5049 0.6137 0.6208 0.035 Uiso 1 1 calc R U
C29 C 0.7382(4) 0.8703(4) 0.7694(4) 0.0353(15) Uani 1 1 d . .
H29 H 0.6716 0.8799 0.7755 0.042 Uiso 1 1 calc R U
C24 C 0.8651(4) 0.4897(4) 0.8605(3) 0.0400(15) Uani 1 1 d . .
H24A H 0.9327 0.4666 0.8600 0.060 Uiso 1 1 calc R U
H24B H 0.8492 0.4764 0.9085 0.060 Uiso 1 1 calc R U
H24C H 0.8622 0.5577 0.8517 0.060 Uiso 1 1 calc R U
C32 C 0.9362(5) 0.8448(4) 0.7527(4) 0.0415(16) Uani 1 1 d . .
H32 H 1.0035 0.8375 0.7471 0.050 Uiso 1 1 calc R U
C15 C 0.5926(4) 0.7317(4) 0.4175(3) 0.0367(15) Uani 1 1 d . .
H15A H 0.6158 0.7820 0.3890 0.055 Uiso 1 1 calc R U
H15B H 0.5191 0.7312 0.4072 0.055 Uiso 1 1 calc R U
H15C H 0.6171 0.6709 0.4036 0.055 Uiso 1 1 calc R U
C14 C 0.5885(4) 0.8400(4) 0.5266(3) 0.0377(15) Uani 1 1 d . .
H14A H 0.6118 0.8946 0.5027 0.056 Uiso 1 1 calc R U
H14B H 0.6100 0.8463 0.5803 0.056 Uiso 1 1 calc R U
H14C H 0.5151 0.8367 0.5131 0.056 Uiso 1 1 calc R U
C31 C 0.9066(4) 0.8054(4) 0.8143(4) 0.0372(15) Uani 1 1 d . .
H31 H 0.9532 0.7708 0.8497 0.045 Uiso 1 1 calc R U
C33 C 0.8676(5) 0.8948(4) 0.6996(4) 0.0438(17) Uani 1 1 d . .
H33 H 0.8882 0.9200 0.6578 0.053 Uiso 1 1 calc R U
C26 C 0.3588(4) 0.5877(4) 0.6351(4) 0.0451(17) Uani 1 1 d . .
H26A H 0.3215 0.5975 0.6741 0.068 Uiso 1 1 calc R U
H26B H 0.3585 0.5206 0.6228 0.068 Uiso 1 1 calc R U
H26C H 0.3270 0.6235 0.5912 0.068 Uiso 1 1 calc R U
C11 C 1.0006(5) 0.6066(4) 0.6955(3) 0.0453(17) Uani 1 1 d . .
H11A H 0.9379 0.6168 0.7123 0.068 Uiso 1 1 calc R U
H11B H 1.0432 0.6625 0.7064 0.068 Uiso 1 1 calc R U
H11C H 1.0358 0.5520 0.7211 0.068 Uiso 1 1 calc R U
C23 C 0.7903(4) 0.3317(4) 0.8098(4) 0.0375(15) Uani 1 1 d . .
H23A H 0.7667 0.3161 0.8547 0.056 Uiso 1 1 calc R U
H23B H 0.8592 0.3089 0.8143 0.056 Uiso 1 1 calc R U
H23C H 0.7466 0.3017 0.7672 0.056 Uiso 1 1 calc R U
C28 C 0.7682(5) 0.9080(4) 0.7077(4) 0.0422(16) Uani 1 1 d . .
H28 H 0.7219 0.9420 0.6716 0.051 Uiso 1 1 calc R U
C27 C 0.4702(5) 0.7287(4) 0.6815(4) 0.0471(18) Uani 1 1 d . .
H27A H 0.5397 0.7507 0.6957 0.071 Uiso 1 1 calc R U
H27B H 0.4364 0.7384 0.7225 0.071 Uiso 1 1 calc R U
H27C H 0.4351 0.7640 0.6383 0.071 Uiso 1 1 calc R U
C12 C 1.0760(4) 0.5683(5) 0.5838(4) 0.0525(19) Uani 1 1 d . .
H12A H 1.1233 0.6201 0.5992 0.079 Uiso 1 1 calc R U
H12B H 1.0611 0.5632 0.5300 0.079 Uiso 1 1 calc R U
H12C H 1.1057 0.5093 0.6055 0.079 Uiso 1 1 calc R U

loop_
_atom_site_aniso_label
_atom_site_aniso_U_11
_atom_site_aniso_U_22
_atom_site_aniso_U_33
_atom_site_aniso_U_23
_atom_site_aniso_U_13
_atom_site_aniso_U_12
Sb1 0.0247(2) 0.0318(2) 0.0325(2) -0.00514(19) 0.00735(15) -0.00083(19)
Cu1 0.0471(5) 0.0284(4) 0.0463(5) -0.0192(4) 0.0259(4) -0.0167(4)
N2 0.021(2) 0.013(2) 0.023(2) 0.0002(19) 0.0055(19) -0.0013(18)
F5 0.084(3) 0.038(2) 0.076(3) -0.016(2) 0.000(2) -0.019(2)
N1 0.013(2) 0.018(2) 0.022(2) 0.0008(19) 0.0049(18) 0.0021(18)
F2 0.041(2) 0.062(3) 0.116(4) -0.023(3) 0.006(2) -0.029(2)
F6 0.145(5) 0.115(4) 0.052(3) -0.014(3) 0.033(3) -0.057(4)
C4 0.022(3) 0.023(3) 0.016(3) 0.001(2) 0.007(2) -0.003(2)
C16 0.021(3) 0.011(2) 0.024(3) -0.004(2) 0.007(2) -0.004(2)
C17 0.021(3) 0.016(3) 0.035(3) -0.003(2) 0.010(2) -0.005(2)
C21 0.018(3) 0.015(3) 0.025(3) -0.003(2) 0.005(2) -0.005(2)
C8 0.014(3) 0.039(3) 0.032(3) 0.000(3) 0.004(2) -0.006(2)
F1 0.029(2) 0.044(3) 0.333(9) -0.051(4) 0.027(4) 0.001(2)
C5 0.022(3) 0.026(3) 0.024(3) 0.005(2) 0.006(2) 0.002(2)
C19 0.029(3) 0.029(3) 0.030(3) -0.002(3) 0.017(3) -0.007(3)
C1 0.019(3) 0.017(3) 0.021(3) 0.001(2) 0.006(2) 0.000(2)
C18 0.019(3) 0.022(3) 0.038(4) -0.007(3) 0.012(3) -0.003(2)
C9 0.019(3) 0.024(3) 0.025(3) -0.002(2) 0.003(2) 0.000(2)
C22 0.024(3) 0.028(3) 0.022(3) 0.000(2) 0.007(2) 0.000(2)
F3 0.165(5) 0.137(5) 0.046(3) 0.016(3) 0.019(3) -0.049(4)
C3 0.028(3) 0.013(3) 0.031(3) -0.006(2) 0.006(3) -0.003(2)
C7 0.026(3) 0.036(3) 0.029(3) 0.008(3) 0.007(2) -0.005(3)
C20 0.030(3) 0.025(3) 0.024(3) 0.000(2) 0.007(3) 0.000(3)
F4 0.068(3) 0.100(4) 0.179(6) 0.026(4) 0.038(3) 0.042(3)
C10 0.017(3) 0.023(3) 0.044(4) 0.002(3) 0.001(3) -0.002(2)
C2 0.028(3) 0.019(3) 0.027(3) -0.006(2) 0.009(3) 0.000(2)
C13 0.018(3) 0.033(3) 0.032(3) 0.004(3) 0.006(2) 0.004(2)
C6 0.024(3) 0.032(3) 0.028(3) 0.016(3) -0.002(2) 0.001(3)
C30 0.034(3) 0.032(3) 0.035(3) -0.008(3) 0.014(3) -0.007(3)
C25 0.024(3) 0.023(3) 0.040(4) 0.003(3) 0.008(3) 0.002(2)
C29 0.024(3) 0.028(3) 0.052(4) -0.020(3) 0.004(3) -0.002(3)
C24 0.024(3) 0.048(4) 0.048(4) -0.010(3) 0.009(3) 0.002(3)
C32 0.033(3) 0.037(4) 0.062(5) -0.020(3) 0.025(3) -0.009(3)
C15 0.019(3) 0.047(4) 0.042(4) -0.010(3) 0.000(3) 0.002(3)
C14 0.026(3) 0.046(4) 0.039(4) -0.004(3) 0.003(3) 0.009(3)
C31 0.026(3) 0.032(3) 0.051(4) -0.010(3) 0.003(3) -0.001(3)
C33 0.065(5) 0.029(3) 0.042(4) -0.010(3) 0.021(4) -0.019(3)
C26 0.042(4) 0.042(4) 0.046(4) 0.007(3) -0.004(3) -0.004(3)
C11 0.041(4) 0.032(3) 0.053(4) 0.017(3) -0.013(3) 0.004(3)
C23 0.036(3) 0.025(3) 0.055(4) 0.001(3) 0.017(3) 0.005(3)
C28 0.046(4) 0.029(3) 0.048(4) -0.006(3) 0.000(3) 0.001(3)
C27 0.029(3) 0.029(3) 0.078(5) 0.007(3) 0.000(3) -0.001(3)
C12 0.026(3) 0.039(4) 0.094(6) 0.004(4) 0.017(4) 0.010(3)

loop_
_atom_type_symbol
_atom_type_description
_atom_type_scat_dispersion_real
_atom_type_scat_dispersion_imag
_atom_type_scat_source
C C 0.0033 0.0016 'International Tables Vol C Tables 4.2.6.8 and 6.1.1.4'
H H 0.0000 0.0000 'International Tables Vol C Tables 4.2.6.8 and 6.1.1.4'
Cu Cu 0.3201 1.2651 'International Tables Vol C Tables 4.2.6.8 and 6.1.1.4'
F F 0.0171 0.0103 'International Tables Vol C Tables 4.2.6.8 and 6.1.1.4'
N N 0.0061 0.0033 'International Tables Vol C Tables 4.2.6.8 and 6.1.1.4'
Sb Sb -0.5866 1.5461 'International Tables Vol C Tables 4.2.6.8 and 6.1.1.4'

loop_
_geom_angle_atom_site_label_1
_geom_angle_atom_site_label_2
_geom_angle_atom_site_label_3
_geom_angle
F1 Sb1 F3 92.5(3)
F1 Sb1 F4 177.4(3)
F3 Sb1 F4 89.6(3)
F1 Sb1 F5 90.26(19)
F3 Sb1 F5 91.9(2)
F4 Sb1 F5 91.2(2)
F1 Sb1 F2 89.07(19)
F3 Sb1 F2 89.8(2)
F4 Sb1 F2 89.4(2)
F5 Sb1 F2 178.2(2)
F1 Sb1 F6 90.1(3)
F3 Sb1 F6 177.1(3)
F4 Sb1 F6 87.7(3)
F5 Sb1 F6 87.2(2)
F2 Sb1 F6 91.2(2)
C1 Cu1 C29 164.7(2)
C1 Cu1 C30 156.3(2)
C29 Cu1 C30 37.4(2)
C1 Cu1 C28 140.3(2)
C29 Cu1 C28 33.9(2)
C30 Cu1 C28 61.7(2)
C1 N2 C3 111.5(4)
C1 N2 C16 123.4(4)
C3 N2 C16 125.1(4)
C1 N1 C2 111.1(4)
C1 N1 C4 122.2(4)
C2 N1 C4 126.5(4)
C5 C4 C9 123.4(5)
C5 C4 N1 117.9(4)
C9 C4 N1 118.6(4)
C21 C16 C17 123.3(5)
C21 C16 N2 118.3(4)
C17 C16 N2 118.4(4)
C18 C17 C16 116.8(5)
C18 C17 C25 120.1(5)
C16 C17 C25 123.0(5)
C20 C21 C16 117.2(4)
C20 C21 C22 120.1(5)
C16 C21 C22 122.7(4)
C7 C8 C9 121.6(5)
C7 C8 H8 119.2
C9 C8 H8 119.2
C4 C5 C6 117.0(5)
C4 C5 C13 122.8(4)
C6 C5 C13 120.1(5)
C20 C19 C18 120.7(5)
C20 C19 H19 119.6
C18 C19 H19 119.6
N2 C1 N1 104.0(4)
N2 C1 Cu1 128.8(4)
N1 C1 Cu1 127.2(3)
C19 C18 C17 121.0(5)
C19 C18 H18 119.5
C17 C18 H18 119.5
C8 C9 C4 116.2(5)
C8 C9 C10 122.4(4)
C4 C9 C10 121.4(4)
C23 C22 C24 111.5(5)
C23 C22 C21 111.1(4)
C24 C22 C21 110.4(4)
C23 C22 H22 107.9
C24 C22 H22 107.9
C21 C22 H22 107.9
C2 C3 N2 106.7(4)
C2 C3 H3 126.7
N2 C3 H3 126.7
C6 C7 C8 120.7(5)
C6 C7 H7 119.7
C8 C7 H7 119.7
C19 C20 C21 120.9(5)
C19 C20 H20 119.6
C21 C20 H20 119.6
C9 C10 C11 111.0(4)
C9 C10 C12 112.1(5)
C11 C10 C12 109.9(5)
C9 C10 H10 107.9
C11 C10 H10 107.9
C12 C10 H10 107.9
C3 C2 N1 106.8(4)
C3 C2 H2 126.6
N1 C2 H2 126.6
C14 C13 C15 110.9(4)
C14 C13 C5 112.7(4)
C15 C13 C5 110.4(4)
C14 C13 H13 107.5
C15 C13 H13 107.5
C5 C13 H13 107.5
C7 C6 C5 121.0(5)
C7 C6 H6 119.5
C5 C6 H6 119.5
C31 C30 C29 119.2(6)
C31 C30 Cu1 90.3(4)
C29 C30 Cu1 67.9(3)
C31 C30 H30 120.4
C29 C30 H30 120.4
Cu1 C30 H30 111.5
C17 C25 C27 110.1(5)
C17 C25 C26 112.9(4)
C27 C25 C26 109.7(5)
C17 C25 H25 108.0
C27 C25 H25 108.0
C26 C25 H25 108.0
C28 C29 C30 120.6(5)
C28 C29 Cu1 86.1(4)
C30 C29 Cu1 74.7(3)
C28 C29 H29 119.7
C30 C29 H29 119.7
Cu1 C29 H29 109.5
C22 C24 H24A 109.5
C22 C24 H24B 109.5
H24A C24 H24B 109.5
C22 C24 H24C 109.5
H24A C24 H24C 109.5
H24B C24 H24C 109.5
C33 C32 C31 120.6(6)
C33 C32 H32 119.7
C31 C32 H32 119.7
C13 C15 H15A 109.5
C13 C15 H15B 109.5
H15A C15 H15B 109.5
C13 C15 H15C 109.5
H15A C15 H15C 109.5
H15B C15 H15C 109.5
C13 C14 H14A 109.5
C13 C14 H14B 109.5
H14A C14 H14B 109.5
C13 C14 H14C 109.5
H14A C14 H14C 109.5
H14B C14 H14C 109.5
C32 C31 C30 119.6(6)
C32 C31 H31 120.2
C30 C31 H31 120.2
C32 C33 C28 120.5(6)
C32 C33 H33 119.8
C28 C33 H33 119.8
C25 C26 H26A 109.5
C25 C26 H26B 109.5
H26A C26 H26B 109.5
C25 C26 H26C 109.5
H26A C26 H26C 109.5
H26B C26 H26C 109.5
C10 C11 H11A 109.5
C10 C11 H11B 109.5
H11A C11 H11B 109.5
C10 C11 H11C 109.5
H11A C11 H11C 109.5
H11B C11 H11C 109.5
C22 C23 H23A 109.5
C22 C23 H23B 109.5
H23A C23 H23B 109.5
C22 C23 H23C 109.5
H23A C23 H23C 109.5
H23B C23 H23C 109.5
C29 C28 C33 119.4(6)
C29 C28 Cu1 59.9(3)
C33 C28 Cu1 89.9(4)
C29 C28 H28 120.3
C33 C28 H28 120.3
Cu1 C28 H28 119.9
C25 C27 H27A 109.5
C25 C27 H27B 109.5
H27A C27 H27B 109.5
C25 C27 H27C 109.5
H27A C27 H27C 109.5
H27B C27 H27C 109.5
C10 C12 H12A 109.5
C10 C12 H12B 109.5
H12A C12 H12B 109.5
C10 C12 H12C 109.5
H12A C12 H12C 109.5
H12B C12 H12C 109.5

loop_
_geom_bond_atom_site_label_1
_geom_bond_atom_site_label_2
_geom_bond_distance
Sb1 F1 1.807(4)
Sb1 F3 1.814(4)
Sb1 F4 1.842(4)
Sb1 F5 1.853(3)
Sb1 F2 1.855(4)
Sb1 F6 1.858(4)
Cu1 C1 1.885(5)
Cu1 C29 2.129(5)
Cu1 C30 2.217(5)
Cu1 C28 2.455(6)
N2 C1 1.349(6)
N2 C3 1.378(6)
N2 C16 1.450(6)
N1 C1 1.357(6)
N1 C2 1.380(6)
N1 C4 1.443(6)
C4 C5 1.387(7)
C4 C9 1.410(6)
C16 C21 1.393(7)
C16 C17 1.396(7)
C17 C18 1.393(7)
C17 C25 1.516(7)
C21 C20 1.389(7)
C21 C22 1.528(7)
C8 C7 1.374(7)
C8 C9 1.385(7)
C8 H8 0.9300
C5 C6 1.392(7)
C5 C13 1.529(7)
C19 C20 1.374(7)
C19 C18 1.376(7)
C19 H19 0.9300
C18 H18 0.9300
C9 C10 1.516(7)
C22 C23 1.512(7)
C22 C24 1.523(7)
C22 H22 0.9800
C3 C2 1.339(7)
C3 H3 0.9300
C7 C6 1.371(7)
C7 H7 0.9300
C20 H20 0.9300
C10 C11 1.526(8)
C10 C12 1.537(8)
C10 H10 0.9800
C2 H2 0.9300
C13 C14 1.514(7)
C13 C15 1.524(7)
C13 H13 0.9800
C6 H6 0.9300
C30 C31 1.386(7)
C30 C29 1.395(8)
C30 H30 0.9300
C25 C27 1.526(8)
C25 C26 1.529(8)
C25 H25 0.9800
C29 C28 1.374(8)
C29 H29 0.9300
C24 H24A 0.9600
C24 H24B 0.9600
C24 H24C 0.9600
C32 C33 1.372(9)
C32 C31 1.378(8)
C32 H32 0.9300
C15 H15A 0.9600
C15 H15B 0.9600
C15 H15C 0.9600
C14 H14A 0.9600
C14 H14B 0.9600
C14 H14C 0.9600
C31 H31 0.9300
C33 C28 1.378(9)
C33 H33 0.9300
C26 H26A 0.9600
C26 H26B 0.9600
C26 H26C 0.9600
C11 H11A 0.9600
C11 H11B 0.9600
C11 H11C 0.9600
C23 H23A 0.9600
C23 H23B 0.9600
C23 H23C 0.9600
C28 H28 0.9300
C27 H27A 0.9600
C27 H27B 0.9600
C27 H27C 0.9600
C12 H12A 0.9600
C12 H12B 0.9600
C12 H12C 0.9600
